data_4312275
loop_
_publ_author_name
'Sylvestre Bonnet'
'Jean-Paul Collin'
'Jean-Pierre Sauvage'
'Emma Schofield'

_publ_section_title
;
 Photochemical Expulsion of the Neutral Monodentate Ligand L in
 Ru(Terpy*)(Diimine)(L)2+: A Dramatic Effect of the Steric Properties of
 the Spectator Diimine Ligand
;
_journal_name_full 'Inorganic Chemistry'
_journal_page_first 8346
_journal_page_last 8354
_journal_paper_doi 10.1021/ic0491736
_journal_volume 43
_journal_year 2004
_chemical_formula_moiety 'C184 H210 Cl12 F48 N20 O3 P8 Ru4 S4'
_chemical_formula_sum 'C184 H210 Cl12 F48 N20 O3 P8 Ru4 S4'
_chemical_formula_weight 4867.55
_chemical_name_systematic ' ?'
_space_group_IT_number 2
_symmetry_cell_setting triclinic
_symmetry_space_group_name_Hall '-P 1'
_symmetry_space_group_name_H-M 'P -1'
_audit_creation_date 28-10-03
_cell_angle_alpha 84.056(5)
_cell_angle_beta 79.303(5)
_cell_angle_gamma 87.692(5)
_cell_formula_units_Z 1
_cell_length_a 11.0983(1)
_cell_length_b 20.9631(3)
_cell_length_c 23.8225(3)
_cell_measurement_reflns_used 28812
_cell_measurement_temperature 173
_cell_measurement_theta_max 28.1
_cell_measurement_theta_min 1.4
_cell_volume 5415.57(15)
_computing_publication_material CIFGEN_IN_OpenMoleN_(_1997)
_computing_structure_refinement LSFM_OpenMoleN_(_1997)
_computing_structure_solution Direct_methods_(SIR,_Burla_et_al.,_1989)
_diffrn_ambient_temperature 173
_diffrn_measured_fraction_theta_full 0.997
_diffrn_measured_fraction_theta_max 0.997
_diffrn_measurement_details
;
   28812 reflections were collected using program Collect
  ("Collect" Data collection software, Nonius B.V., 1998)
  The conditions were as follow : crystal to detector distance =  36. mm.
  Scan angle =  1.4 deg 1 scans of   80 sec per frame.
  Data collection was divided into  2 set(s)
  with the following starting angles and number of frames :
  Set 1 Theta =    7.80 Omega =    0.00 Kappa =    0.00  130 frames
  Set 2 Theta =   -7.20 Kappa = -167.00 Phi   =    0.00   31 frames
  Friedel pairs were averaged. Internal R = 0.04
;
_diffrn_measurement_device_type KappaCCD
_diffrn_measurement_method '\p scans'
_diffrn_radiation_monochromator graphite
_diffrn_radiation_type Mo-K\a
_diffrn_radiation_wavelength 0.71073
_diffrn_reflns_av_R_equivalents 0.040
_diffrn_reflns_av_sigmaI/netI 0.333
_diffrn_reflns_limit_h_max 15
_diffrn_reflns_limit_h_min 0
_diffrn_reflns_limit_k_max 28
_diffrn_reflns_limit_k_min -28
_diffrn_reflns_limit_l_max 32
_diffrn_reflns_limit_l_min -31
_diffrn_reflns_number 28812
_diffrn_reflns_theta_full 29.14
_diffrn_reflns_theta_max 28.14
_diffrn_reflns_theta_min 2.5
_diffrn_source xray_tube
_diffrn_standards_decay_% 0
_exptl_absorpt_coefficient_mu 0.615
_exptl_absorpt_correction_T_max 0.976
_exptl_absorpt_correction_T_min 0.957
_exptl_absorpt_correction_type refdelf_(Walker_&_Stuart,_1983)
_exptl_crystal_colour red
_exptl_crystal_density_diffrn 1.49
_exptl_crystal_density_method none
_exptl_crystal_description prism
_exptl_crystal_F_000 2474
_exptl_crystal_size_max 0.20
_exptl_crystal_size_mid 0.06
_exptl_crystal_size_min 0.04
_refine_diff_density_max 1.145
_refine_diff_density_min -0.959
_refine_ls_extinction_method none
_refine_ls_goodness_of_fit_all 1.106
_refine_ls_goodness_of_fit_ref 1.147
_refine_ls_hydrogen_treatment noref
_refine_ls_matrix_type full
_refine_ls_number_constraints 0
_refine_ls_number_parameters 1297
_refine_ls_number_reflns 15771
_refine_ls_number_restraints 0
_refine_ls_R_factor_all 0.148
_refine_ls_R_factor_gt 0.077
_refine_ls_shift/esd_mean 0.000
_refine_ls_shift/su_max 0.002
_refine_ls_structure_factor_coef F
_refine_ls_weighting_scheme sigma
_refine_ls_wR_factor_all 0.247
_refine_ls_wR_factor_ref 0.097
_reflns_number_gt 15771
_reflns_number_total 28812
_reflns_threshold_expression >3.0\s(I)
_cod_data_source_file ic0491736si20040625_093924_3.cif
_cod_data_source_block st1326
_cod_original_cell_volume 5415.6(1)
_cod_database_code 4312275

loop_
_symmetry_equiv_pos_as_xyz
x,y,z
-x,-y,-z

loop_
_atom_site_aniso_label
_atom_site_aniso_U_11
_atom_site_aniso_U_22
_atom_site_aniso_U_33
_atom_site_aniso_U_12
_atom_site_aniso_U_13
_atom_site_aniso_U_23
_atom_site_aniso_type_symbol
RU1 0.0171(2) 0.0193(2) 0.0163(2) 0.0022(2) -0.0019(2) -0.0026(2) Ru
S1 0.0255(9) 0.0214(8) 0.0316(9) 0.0019(7) -0.0069(7) -0.0037(7) S
C1 0.077(6) 0.036(5) 0.068(5) 0.028(4) -0.041(4) -0.018(4) C
C2 0.16(1) 0.031(5) 0.030(5) 0.013(6) 0.018(6) -0.015(4) C
N1 0.027(3) 0.023(3) 0.022(3) 0.003(3) -0.006(2) -0.002(2) N
C3 0.040(4) 0.021(4) 0.033(4) -0.001(3) -0.007(3) -0.002(3) C
C4 0.064(6) 0.025(4) 0.043(5) 0.003(4) -0.005(5) -0.004(4) C
C5 0.073(6) 0.026(4) 0.049(5) 0.017(4) -0.004(5) -0.008(4) C
C6 0.047(5) 0.039(5) 0.034(4) 0.012(4) -0.002(4) -0.011(4) C
C7 0.032(4) 0.032(4) 0.025(4) 0.011(3) -0.004(3) -0.006(3) C
C8 0.019(3) 0.041(4) 0.025(3) 0.005(3) -0.007(3) -0.005(3) C
C9 0.023(4) 0.060(5) 0.024(4) 0.006(4) -0.003(3) -0.003(4) C
C10 0.041(5) 0.071(6) 0.039(5) 0.027(4) 0.001(4) -0.015(5) C
C11 0.064(6) 0.052(5) 0.050(6) 0.031(5) 0.000(5) -0.012(5) C
C12 0.023(4) 0.071(6) 0.028(4) 0.000(4) 0.000(3) -0.003(4) C
C13 0.035(4) 0.058(6) 0.029(4) -0.017(4) -0.002(4) 0.003(4) C
C14 0.028(4) 0.038(4) 0.029(4) -0.008(4) 0.001(3) -0.001(4) C
N2 0.019(3) 0.029(3) 0.022(3) 0.001(3) -0.003(2) -0.003(3) N
N4 0.016(3) 0.022(3) 0.019(3) 0.003(2) -0.005(2) -0.006(2) N
C15 0.021(3) 0.022(3) 0.018(3) 0.001(3) -0.001(3) -0.005(3) C
C16 0.019(3) 0.022(3) 0.020(3) 0.000(3) -0.002(3) -0.004(3) C
C17 0.025(3) 0.033(4) 0.019(3) 0.004(3) -0.006(3) -0.004(3) C
C18 0.029(4) 0.049(5) 0.029(4) 0.003(4) -0.012(3) -0.010(3) C
C19 0.023(3) 0.039(4) 0.038(4) 0.001(3) -0.013(3) -0.005(4) C
C20 0.016(3) 0.036(4) 0.028(4) 0.001(3) -0.004(3) -0.003(3) C
N5 0.018(3) 0.021(3) 0.023(3) 0.002(2) -0.004(2) -0.004(2) N
C21 0.023(3) 0.030(4) 0.022(3) 0.000(3) -0.002(3) -0.004(3) C
C22 0.017(3) 0.029(4) 0.024(3) -0.002(3) -0.003(3) -0.006(3) C
C23 0.018(3) 0.033(4) 0.032(4) 0.001(3) -0.005(3) -0.007(3) C
C24 0.018(3) 0.024(3) 0.021(3) 0.001(3) -0.003(3) -0.006(3) C
C25 0.023(3) 0.030(4) 0.017(3) 0.005(3) -0.005(3) -0.006(3) C
C26 0.024(4) 0.046(5) 0.035(4) 0.006(4) -0.008(3) -0.011(4) C
C27 0.033(4) 0.055(5) 0.029(4) 0.013(4) -0.016(3) -0.011(4) C
C28 0.042(4) 0.041(4) 0.024(4) 0.012(4) -0.010(3) -0.004(3) C
C29 0.031(4) 0.024(4) 0.020(3) 0.003(3) -0.004(3) -0.003(3) C
N3 0.027(3) 0.021(3) 0.018(3) 0.004(3) -0.004(2) -0.005(2) N
C30 0.020(3) 0.028(4) 0.030(4) -0.001(3) -0.003(3) 0.001(3) C
C31 0.016(3) 0.034(4) 0.032(4) -0.003(3) -0.001(3) 0.001(3) C
C32 0.016(3) 0.035(4) 0.037(4) 0.001(3) -0.003(3) 0.004(4) C
C33 0.018(4) 0.038(5) 0.044(5) -0.001(3) -0.000(4) 0.012(4) C
C34 0.019(3) 0.022(4) 0.050(5) -0.000(3) -0.010(3) 0.008(4) C
C35 0.028(4) 0.025(4) 0.038(4) 0.001(3) -0.005(3) -0.003(3) C
C36 0.023(4) 0.058(6) 0.031(4) -0.004(4) 0.007(4) 0.004(4) C
C37 0.038(5) 0.12(1) 0.041(6) -0.018(6) 0.011(5) -0.000(6) C
C38 0.046(6) 0.105(9) 0.039(5) -0.003(6) -0.004(5) 0.002(6) C
C39 0.090(9) 0.067(7) 0.043(5) 0.007(7) 0.005(6) -0.021(5) C
C40 0.035(4) 0.028(4) 0.073(6) -0.004(4) -0.023(4) -0.000(4) C
C41 0.037(5) 0.047(6) 0.116(9) -0.021(4) -0.019(5) -0.001(6) C
C42 0.046(5) 0.030(5) 0.089(7) 0.000(4) -0.022(5) -0.008(5) C
C43 0.070(6) 0.048(6) 0.099(7) -0.013(5) -0.055(4) -0.005(5) C
RU2 0.0116(2) 0.0218(3) 0.0191(2) 0.0041(2) -0.0032(2) -0.0042(2) Ru
S2 0.0197(8) 0.0320(9) 0.0276(9) 0.0017(8) -0.0083(7) -0.0068(7) S
C44 0.030(4) 0.059(6) 0.031(4) -0.013(4) -0.011(3) 0.005(4) C
C45 0.025(4) 0.058(5) 0.023(4) -0.002(4) -0.010(3) -0.003(4) C
N7 0.017(3) 0.026(3) 0.018(3) 0.003(2) -0.005(2) -0.003(2) N
C46 0.021(3) 0.029(4) 0.026(3) -0.002(3) -0.006(3) -0.008(3) C
C47 0.031(4) 0.032(4) 0.027(4) 0.013(3) -0.003(3) -0.004(3) C
C48 0.022(3) 0.033(4) 0.030(4) 0.012(3) -0.001(3) 0.004(3) C
C49 0.015(3) 0.031(4) 0.018(3) 0.002(3) -0.001(3) 0.003(3) C
C50 0.017(3) 0.029(4) 0.017(3) 0.003(3) -0.003(3) -0.003(3) C
C51 0.017(3) 0.030(4) 0.013(3) 0.001(3) -0.003(3) 0.001(3) C
C52 0.024(3) 0.036(4) 0.019(3) -0.003(3) -0.006(3) -0.001(3) C
C53 0.019(3) 0.053(5) 0.023(3) -0.011(3) -0.010(3) 0.004(3) C
C54 0.015(3) 0.046(5) 0.027(4) 0.000(3) -0.005(3) 0.006(4) C
C55 0.034(4) 0.040(4) 0.025(4) -0.013(4) -0.005(3) -0.007(3) C
C56 0.036(4) 0.032(4) 0.040(4) -0.007(4) -0.006(4) -0.015(3) C
C57 0.027(4) 0.029(4) 0.033(4) -0.001(3) -0.003(3) -0.011(3) C
N6 0.018(3) 0.026(3) 0.022(3) -0.000(2) -0.003(2) -0.004(2) N
N8 0.022(3) 0.024(3) 0.018(3) 0.001(2) -0.005(2) -0.004(2) N
C58 0.025(4) 0.030(4) 0.032(4) 0.003(3) -0.006(3) -0.002(3) C
C59 0.039(4) 0.031(4) 0.034(4) 0.000(4) -0.006(4) 0.005(4) C
C60 0.039(5) 0.048(5) 0.027(4) 0.001(4) 0.000(4) 0.002(4) C
C61 0.022(4) 0.042(4) 0.023(4) -0.001(3) 0.001(3) -0.003(3) C
C62 0.017(3) 0.032(4) 0.019(3) -0.000(3) -0.001(3) -0.008(3) C
C63 0.015(3) 0.027(3) 0.021(3) 0.001(3) -0.003(3) -0.006(3) C
C64 0.014(3) 0.029(4) 0.027(3) 0.001(3) 0.001(3) -0.010(3) C
C65 0.017(3) 0.019(3) 0.032(4) 0.003(3) -0.004(3) -0.006(3) C
C66 0.019(3) 0.024(3) 0.025(3) 0.003(3) -0.006(3) -0.006(3) C
C67 0.018(3) 0.024(3) 0.023(3) 0.004(3) -0.005(3) -0.003(3) C
N9 0.016(3) 0.024(3) 0.021(3) 0.004(2) -0.001(2) -0.003(2) N
C68 0.016(3) 0.027(4) 0.024(3) 0.002(3) -0.003(3) -0.003(3) C
C69 0.026(4) 0.030(4) 0.029(4) 0.009(3) -0.002(3) 0.006(3) C
C70 0.029(4) 0.035(4) 0.033(4) 0.000(4) 0.004(4) 0.007(4) C
C71 0.024(4) 0.042(5) 0.027(4) 0.005(4) 0.005(3) 0.001(4) C
C72 0.016(3) 0.031(4) 0.030(4) 0.003(3) -0.000(3) -0.006(3) C
N10 0.015(3) 0.025(3) 0.023(3) 0.005(2) -0.004(2) -0.005(2) N
C73 0.017(3) 0.022(3) 0.033(4) 0.003(3) -0.003(3) -0.007(3) C
C74 0.017(3) 0.027(4) 0.034(4) 0.000(3) -0.002(3) -0.005(3) C
C75 0.019(3) 0.020(3) 0.036(4) 0.002(3) -0.001(3) -0.011(3) C
C76 0.020(3) 0.022(4) 0.043(4) 0.005(3) -0.001(3) -0.008(3) C
C77 0.025(4) 0.023(4) 0.035(4) 0.004(3) -0.007(3) -0.006(3) C
C78 0.025(4) 0.027(4) 0.036(4) 0.007(3) -0.002(3) -0.010(3) C
C79 0.026(4) 0.029(4) 0.032(4) 0.001(3) -0.001(3) -0.012(3) C
C80 0.040(5) 0.057(5) 0.051(5) -0.009(5) 0.013(4) -0.025(4) C
C81 0.040(5) 0.035(4) 0.052(5) 0.003(4) 0.000(4) -0.020(4) C
C82 0.048(5) 0.045(5) 0.039(4) 0.007(4) -0.011(4) -0.019(4) C
C83 0.035(4) 0.035(4) 0.035(4) -0.001(4) -0.006(4) -0.003(4) C
C84 0.082(9) 0.082(9) 0.082(9) -0.002(8) -0.015(7) -0.008(7) C
C85 0.082(9) 0.082(9) 0.082(9) -0.002(8) -0.015(7) -0.008(8) C
C86 0.082(9) 0.082(9) 0.082(9) -0.002(8) -0.015(7) -0.008(7) C
P1 0.043(1) 0.042(1) 0.034(1) 0.003(1) -0.001(1) -0.010(1) P
F1 0.027(3) 0.108(5) 0.27(1) -0.007(4) 0.009(5) -0.088(5) F
F2 0.086(5) 0.061(4) 0.240(9) -0.013(4) 0.094(5) -0.053(5) F
F3 0.044(3) 0.063(3) 0.068(3) 0.002(3) -0.004(3) -0.038(2) F
F4 0.183(8) 0.095(6) 0.093(5) -0.010(6) -0.073(4) 0.025(5) F
F5 0.102(5) 0.047(3) 0.102(5) -0.003(3) -0.027(4) -0.031(3) F
F6 0.35(1) 0.067(5) 0.072(4) 0.012(6) -0.113(4) -0.012(3) F
P2 0.0242(9) 0.032(1) 0.0233(9) 0.0051(8) -0.0062(7) -0.0052(8) P
F7 0.023(2) 0.046(3) 0.073(3) -0.004(2) -0.005(2) -0.013(3) F
F8 0.058(3) 0.065(3) 0.069(3) -0.022(3) -0.020(3) -0.020(3) F
F9 0.059(3) 0.066(3) 0.042(3) 0.024(3) 0.002(3) -0.019(3) F
F10 0.033(2) 0.049(3) 0.028(2) 0.001(2) 0.007(2) -0.007(2) F
F11 0.068(3) 0.040(3) 0.051(3) 0.016(3) -0.029(2) 0.001(2) F
F12 0.046(3) 0.062(3) 0.036(3) 0.020(3) -0.009(2) 0.008(3) F
P3 0.033(1) 0.032(1) 0.025(1) -0.0003(9) -0.0018(9) -0.0009(9) P
F13 0.057(4) 0.165(6) 0.126(6) 0.052(4) 0.020(4) 0.090(5) F
F14 0.092(4) 0.150(6) 0.088(5) 0.076(4) 0.055(4) 0.068(4) F
F15 0.055(3) 0.053(3) 0.031(3) -0.007(3) 0.001(2) 0.008(2) F
F16 0.050(3) 0.046(3) 0.039(3) -0.000(3) 0.010(3) 0.010(3) F
F17 0.124(5) 0.152(5) 0.049(3) -0.093(4) 0.021(4) -0.039(3) F
F18 0.280(8) 0.181(5) 0.044(4) -0.180(4) 0.007(4) -0.028(3) F
P4 0.143(3) 0.032(1) 0.068(2) 0.015(2) -0.002(2) 0.004(1) P
F19 0.21(1) 0.056(4) 0.161(8) 0.019(6) -0.015(8) -0.039(5) F
F20 0.189(9) 0.056(5) 0.138(7) -0.004(6) -0.050(6) -0.009(5) F
F21 0.36(2) 0.188(9) 0.089(7) -0.159(9) -0.042(9) 0.055(7) F
F22 0.22(1) 0.17(1) 0.097(7) -0.022(9) 0.079(7) -0.004(7) F
F23 0.151(8) 0.068(5) 0.21(1) 0.004(6) -0.056(7) 0.002(6) F
F24 0.134(8) 0.078(6) 0.53(2) 0.019(6) -0.10(1) 0.084(9) F
C92 0.35(2) 0.093(8) 0.047(8) 0.12(1) 0.02(1) -0.003(7) C
C93 0.101(9) 0.15(1) 0.046(7) 0.071(7) 0.003(7) -0.005(8) C
CL1 0.064(2) 0.061(2) 0.071(2) 0.006(1) 0.007(1) -0.017(1) Cl
CL2 0.110(2) 0.056(2) 0.078(2) 0.027(2) -0.027(2) -0.015(1) Cl
C94 0.16(1) 0.10(1) 0.14(1) 0.052(9) -0.06(1) 0.01(1) C
C95 0.105(8) 0.40(2) 0.08(1) 0.16(1) -0.034(7) -0.03(1) C
CL3 0.071(2) 0.085(2) 0.082(2) -0.001(2) -0.008(2) -0.008(2) Cl
CL4 0.249(5) 0.231(5) 0.072(3) 0.132(4) -0.027(3) 0.002(3) Cl
C96 0.27(2) 0.12(2) 0.19(2) 0.00(2) -0.11(1) -0.05(1) C
CL5 0.078(2) 0.182(4) 0.085(2) 0.019(3) -0.016(2) 0.040(3) Cl
C97 0.13(3) 0.13(3) 0.13(3) -0.00(3) -0.02(3) -0.01(3) C
C98 0.13(3) 0.13(3) 0.13(3) -0.00(3) -0.02(3) -0.01(3) C
CL6 0.130(7) 0.130(8) 0.130(7) -0.003(6) -0.024(6) -0.013(6) Cl
CL7 0.130(7) 0.130(8) 0.130(7) -0.003(6) -0.024(6) -0.013(6) Cl
O1 0.16(1) 0.16(1) 0.16(1) -0.00(1) -0.03(1) -0.02(1) O
O2 0.065(9) 0.065(9) 0.064(9) -0.001(8) -0.012(8) -0.006(8) O

loop_
_atom_site_label
_atom_site_fract_x
_atom_site_fract_y
_atom_site_fract_z
_atom_site_U_iso_or_equiv
_atom_site_occupancy
_atom_site_thermal_displace_type
_atom_site_calc_flag
_atom_site_calc_attached_atom
_atom_site_type_symbol
RU1 0.25649(5) 0.33432(3) 0.09704(2) 0.0175(2) 1.000 Uani ? ? Ru
S1 0.2271(2) 0.44462(9) 0.10992(9) 0.0258(9) 1.000 Uani ? ? S
C1 0.127(1) 0.4841(5) 0.0654(4) 0.057(5) 1.000 Uani ? ? C
C2 0.130(1) 0.4534(5) 0.1782(4) 0.052(6) 1.000 Uani ? ? C
N1 0.3034(6) 0.2399(3) 0.0826(3) 0.024(3) 1.000 Uani ? ? N
C3 0.2474(8) 0.1869(4) 0.1068(4) 0.031(4) 1.000 Uani ? ? C
C4 0.287(1) 0.1256(4) 0.0930(4) 0.041(5) 1.000 Uani ? ? C
C5 0.387(1) 0.1193(4) 0.0505(4) 0.045(5) 1.000 Uani ? ? C
C6 0.4490(9) 0.1734(4) 0.0227(4) 0.040(5) 1.000 Uani ? ? C
C7 0.4051(7) 0.2332(4) 0.0399(3) 0.029(4) 1.000 Uani ? ? C
C8 0.4644(7) 0.2909(4) 0.0141(3) 0.027(4) 1.000 Uani ? ? C
C9 0.5651(7) 0.2885(5) -0.0313(3) 0.032(4) 1.000 Uani ? ? C
C10 0.6071(9) 0.2262(5) -0.0489(4) 0.048(5) 1.000 Uani ? ? C
C11 0.552(1) 0.1721(5) -0.0232(5) 0.055(6) 1.000 Uani ? ? C
C12 0.6178(8) 0.3464(5) -0.0569(4) 0.036(5) 1.000 Uani ? ? C
C13 0.5716(8) 0.4024(5) -0.0362(4) 0.039(5) 1.000 Uani ? ? C
C14 0.4727(8) 0.4014(4) 0.0104(4) 0.031(4) 1.000 Uani ? ? C
N2 0.4183(5) 0.3472(3) 0.0350(3) 0.023(3) 1.000 Uani ? ? N
N4 0.1038(5) 0.3106(3) 0.1498(2) 0.019(3) 1.000 Uani ? ? N
C15 0.1058(6) 0.2972(3) 0.2065(3) 0.020(3) 1.000 Uani ? ? C
C16 0.2270(6) 0.3053(3) 0.2213(3) 0.020(3) 1.000 Uani ? ? C
C17 0.2485(7) 0.3006(4) 0.2770(3) 0.025(3) 1.000 Uani ? ? C
C18 0.3639(7) 0.3141(4) 0.2864(3) 0.035(4) 1.000 Uani ? ? C
C19 0.4555(7) 0.3308(4) 0.2407(4) 0.032(4) 1.000 Uani ? ? C
C20 0.4288(7) 0.3349(4) 0.1859(3) 0.025(4) 1.000 Uani ? ? C
N5 0.3175(5) 0.3230(3) 0.1751(3) 0.021(3) 1.000 Uani ? ? N
C21 -0.0015(7) 0.2779(4) 0.2442(3) 0.025(4) 1.000 Uani ? ? C
C22 -0.1100(6) 0.2729(4) 0.2228(3) 0.023(3) 1.000 Uani ? ? C
C23 -0.1071(7) 0.2871(4) 0.1641(3) 0.027(4) 1.000 Uani ? ? C
C24 0.0005(6) 0.3058(3) 0.1280(3) 0.021(3) 1.000 Uani ? ? C
C25 0.0190(7) 0.3237(4) 0.0657(3) 0.023(3) 1.000 Uani ? ? C
C26 -0.0733(7) 0.3265(4) 0.0338(4) 0.034(4) 1.000 Uani ? ? C
C27 -0.0502(8) 0.3477(5) -0.0241(3) 0.037(4) 1.000 Uani ? ? C
C28 0.0676(8) 0.3653(4) -0.0492(3) 0.035(4) 1.000 Uani ? ? C
C29 0.1585(7) 0.3603(4) -0.0159(3) 0.025(4) 1.000 Uani ? ? C
N3 0.1367(6) 0.3397(3) 0.0401(2) 0.022(3) 1.000 Uani ? ? N
C30 -0.2231(7) 0.2505(4) 0.2618(3) 0.025(4) 1.000 Uani ? ? C
C31 -0.2522(7) 0.2678(4) 0.3177(3) 0.026(4) 1.000 Uani ? ? C
C32 -0.3562(7) 0.2453(4) 0.3554(4) 0.027(4) 1.000 Uani ? ? C
C33 -0.4290(7) 0.2032(4) 0.3360(4) 0.031(4) 1.000 Uani ? ? C
C34 -0.4030(7) 0.1838(4) 0.2804(4) 0.028(4) 1.000 Uani ? ? C
C35 -0.2993(7) 0.2082(4) 0.2437(4) 0.030(4) 1.000 Uani ? ? C
C36 -0.3828(8) 0.2650(5) 0.4168(4) 0.035(5) 1.000 Uani ? ? C
C37 -0.504(1) 0.2374(7) 0.4508(5) 0.057(7) 1.000 Uani ? ? C
C38 -0.280(1) 0.2390(7) 0.4474(5) 0.057(7) 1.000 Uani ? ? C
C39 -0.390(1) 0.3371(6) 0.4144(5) 0.064(7) 1.000 Uani ? ? C
C40 -0.4798(8) 0.1347(4) 0.2589(4) 0.041(5) 1.000 Uani ? ? C
C41 -0.5987(9) 0.1193(5) 0.3030(6) 0.059(6) 1.000 Uani ? ? C
C42 -0.4021(9) 0.0721(5) 0.2543(5) 0.050(6) 1.000 Uani ? ? C
C43 -0.513(1) 0.1590(5) 0.2026(5) 0.069(6) 1.000 Uani ? ? C
RU2 0.52870(5) 0.59737(3) 0.31405(2) 0.0169(2) 1.000 Uani ? ? Ru
S2 0.4316(2) 0.5292(1) 0.26484(8) 0.0259(9) 1.000 Uani ? ? S
C44 0.2789(8) 0.5132(5) 0.3040(4) 0.038(4) 1.000 Uani ? ? C
C45 0.3968(7) 0.5700(5) 0.1994(3) 0.032(4) 1.000 Uani ? ? C
N7 0.6853(5) 0.5370(3) 0.3065(2) 0.020(3) 1.000 Uani ? ? N
C46 0.7139(7) 0.4852(4) 0.2786(3) 0.025(3) 1.000 Uani ? ? C
C47 0.8198(7) 0.4485(4) 0.2803(3) 0.030(4) 1.000 Uani ? ? C
C48 0.9028(7) 0.4653(4) 0.3118(3) 0.028(4) 1.000 Uani ? ? C
C49 0.8802(6) 0.5203(4) 0.3410(3) 0.020(3) 1.000 Uani ? ? C
C50 0.7713(6) 0.5553(4) 0.3370(3) 0.020(3) 1.000 Uani ? ? C
C51 0.7443(6) 0.6127(4) 0.3637(3) 0.019(3) 1.000 Uani ? ? C
C52 0.8291(7) 0.6357(4) 0.3941(3) 0.025(4) 1.000 Uani ? ? C
C53 0.9371(7) 0.5976(4) 0.3996(3) 0.028(4) 1.000 Uani ? ? C
C54 0.9611(7) 0.5428(4) 0.3743(3) 0.027(4) 1.000 Uani ? ? C
C55 0.8006(8) 0.6947(4) 0.4177(3) 0.033(4) 1.000 Uani ? ? C
C56 0.6941(8) 0.7266(4) 0.4101(4) 0.036(4) 1.000 Uani ? ? C
C57 0.6135(7) 0.7007(4) 0.3804(3) 0.030(4) 1.000 Uani ? ? C
N6 0.6377(5) 0.6449(3) 0.3573(3) 0.022(3) 1.000 Uani ? ? N
N8 0.4325(5) 0.5570(3) 0.3920(2) 0.021(3) 1.000 Uani ? ? N
C58 0.4529(7) 0.5007(4) 0.4216(3) 0.029(4) 1.000 Uani ? ? C
C59 0.3758(8) 0.4775(4) 0.4710(4) 0.035(4) 1.000 Uani ? ? C
C60 0.2751(8) 0.5138(5) 0.4929(4) 0.037(5) 1.000 Uani ? ? C
C61 0.2534(7) 0.5724(4) 0.4643(3) 0.028(4) 1.000 Uani ? ? C
C62 0.3304(6) 0.5930(4) 0.4134(3) 0.022(3) 1.000 Uani ? ? C
C63 0.3064(6) 0.6512(4) 0.3762(3) 0.020(3) 1.000 Uani ? ? C
C64 0.2095(6) 0.6950(4) 0.3858(3) 0.022(3) 1.000 Uani ? ? C
C65 0.1935(6) 0.7442(3) 0.3444(3) 0.022(3) 1.000 Uani ? ? C
C66 0.2801(6) 0.7507(4) 0.2931(3) 0.023(3) 1.000 Uani ? ? C
C67 0.3798(6) 0.7074(4) 0.2853(3) 0.022(3) 1.000 Uani ? ? C
N9 0.3892(5) 0.6583(3) 0.3265(3) 0.020(3) 1.000 Uani ? ? N
C68 0.4846(6) 0.7097(4) 0.2374(3) 0.022(3) 1.000 Uani ? ? C
C69 0.4960(7) 0.7566(4) 0.1917(4) 0.029(4) 1.000 Uani ? ? C
C70 0.6018(8) 0.7569(4) 0.1494(4) 0.032(4) 1.000 Uani ? ? C
C71 0.6908(7) 0.7100(4) 0.1549(4) 0.030(4) 1.000 Uani ? ? C
C72 0.6736(7) 0.6635(4) 0.2010(3) 0.025(4) 1.000 Uani ? ? C
N10 0.5718(5) 0.6621(3) 0.2417(3) 0.021(3) 1.000 Uani ? ? N
C73 0.0857(6) 0.7893(4) 0.3530(3) 0.023(3) 1.000 Uani ? ? C
C74 0.0489(7) 0.8130(4) 0.4061(3) 0.025(4) 1.000 Uani ? ? C
C75 -0.0506(7) 0.8551(3) 0.4151(3) 0.024(3) 1.000 Uani ? ? C
C76 -0.1135(7) 0.8717(4) 0.3696(4) 0.026(4) 1.000 Uani ? ? C
C77 -0.0793(7) 0.8486(4) 0.3163(3) 0.027(4) 1.000 Uani ? ? C
C78 0.0236(7) 0.8075(4) 0.3084(4) 0.029(4) 1.000 Uani ? ? C
C79 -0.0937(7) 0.8842(4) 0.4724(3) 0.029(4) 1.000 Uani ? ? C
C80 -0.2195(9) 0.8572(5) 0.5010(4) 0.049(5) 1.000 Uani ? ? C
C81 -0.1037(9) 0.9572(4) 0.4615(4) 0.042(5) 1.000 Uani ? ? C
C82 -0.0050(9) 0.8681(4) 0.5145(4) 0.044(5) 1.000 Uani ? ? C
C83 -0.1507(8) 0.8673(4) 0.2679(4) 0.035(4) 1.000 Uani ? ? C
C84 -0.223(1) 0.9266(7) 0.2733(6) 0.082(9) 1.000 Uani ? ? C
C85 -0.074(1) 0.8668(7) 0.2102(6) 0.082(9) 1.000 Uani ? ? C
C86 -0.237(1) 0.8168(7) 0.2665(6) 0.082(9) 1.000 Uani ? ? C
P1 -0.3065(2) 0.4604(1) 0.1128(1) 0.039(1) 1.000 Uani ? ? P
F1 -0.1694(6) 0.4579(4) 0.0873(5) 0.093(6) 1.000 Uani ? ? F
F2 -0.4486(7) 0.4626(4) 0.1371(5) 0.108(6) 1.000 Uani ? ? F
F3 -0.3236(5) 0.3944(3) 0.0873(2) 0.058(3) 1.000 Uani ? ? F
F4 -0.3355(9) 0.4995(4) 0.0581(4) 0.118(6) 1.000 Uani ? ? F
F5 -0.2920(7) 0.5256(3) 0.1390(3) 0.079(4) 1.000 Uani ? ? F
F6 -0.291(1) 0.4199(4) 0.1689(3) 0.118(6) 1.000 Uani ? ? F
P2 0.0444(2) 0.6462(1) 0.20108(9) 0.0261(9) 1.000 Uani ? ? P
F7 -0.0566(4) 0.5961(3) 0.1953(3) 0.043(3) 1.000 Uani ? ? F
F8 0.1473(5) 0.6951(3) 0.2052(3) 0.064(3) 1.000 Uani ? ? F
F9 -0.0460(5) 0.6737(3) 0.2531(2) 0.055(3) 1.000 Uani ? ? F
F10 0.1350(4) 0.6168(2) 0.1483(2) 0.036(3) 1.000 Uani ? ? F
F11 -0.0093(5) 0.6964(3) 0.1567(2) 0.052(3) 1.000 Uani ? ? F
F12 0.0981(5) 0.5941(3) 0.2438(2) 0.047(3) 1.000 Uani ? ? F
P3 -0.0690(2) 0.6477(1) 0.57129(9) 0.030(1) 1.000 Uani ? ? P
F13 -0.1845(6) 0.6914(4) 0.5736(4) 0.106(5) 1.000 Uani ? ? F
F14 0.0517(7) 0.6070(4) 0.5718(3) 0.106(5) 1.000 Uani ? ? F
F15 -0.0016(5) 0.6876(3) 0.5135(2) 0.045(3) 1.000 Uani ? ? F
F16 -0.1341(5) 0.6073(3) 0.6292(2) 0.044(3) 1.000 Uani ? ? F
F17 -0.0197(7) 0.6944(4) 0.6085(3) 0.098(5) 1.000 Uani ? ? F
F18 -0.115(1) 0.6014(4) 0.5355(3) 0.131(5) 1.000 Uani ? ? F
P4 0.3255(4) 0.9377(1) 0.1684(2) 0.067(2) 1.000 Uani ? ? P
F19 0.291(1) 0.8727(4) 0.1473(5) 0.123(7) 1.000 Uani ? ? F
F20 0.346(1) 1.0012(4) 0.1927(4) 0.113(7) 1.000 Uani ? ? F
F21 0.254(1) 0.9096(6) 0.2267(5) 0.18(1) 1.000 Uani ? ? F
F22 0.393(1) 0.9625(6) 0.1094(5) 0.154(9) 1.000 Uani ? ? F
F23 0.205(1) 0.9699(4) 0.1518(5) 0.129(8) 1.000 Uani ? ? F
F24 0.443(1) 0.9077(5) 0.1871(9) 0.18(1) 1.000 Uani ? ? F
C92 0.313(2) 0.9382(7) 0.3398(6) 0.12(1) 1.000 Uani ? ? C
C93 0.408(1) 0.8989(8) 0.3391(6) 0.088(9) 1.000 Uani ? ? C
CL1 0.2508(3) 0.9807(1) 0.3971(1) 0.065(2) 1.000 Uani ? ? Cl
CL2 0.4178(3) 0.8450(1) 0.4018(1) 0.079(2) 1.000 Uani ? ? Cl
C94 0.021(2) 0.0642(8) 0.3082(8) 0.13(1) 1.000 Uani ? ? C
C95 0.089(1) 0.089(1) 0.2522(7) 0.15(1) 1.000 Uani ? ? C
CL3 -0.0119(3) 0.1055(2) 0.2012(2) 0.079(2) 1.000 Uani ? ? Cl
CL4 -0.0859(6) 0.1178(3) 0.3411(2) 0.161(4) 1.000 Uani ? ? Cl
C96 0.469(3) 0.9739(9) 0.509(1) 0.18(2) 1.000 Uani ? ? C
CL5 0.4011(4) 0.9613(3) 0.5814(2) 0.107(3) 1.000 Uani ? ? Cl
C97 -0.076(4) 0.120(2) 1.016(2) 0.13(3) 0.500 Uani ? ? C
C98 -0.017(4) 0.163(2) 0.966(2) 0.13(3) 0.500 Uani ? ? C
CL6 0.131(1) 0.1879(5) 0.9717(5) 0.130(7) 0.500 Uani ? ? Cl
CL7 -0.174(1) 0.1618(5) 1.0686(5) 0.130(7) 0.500 Uani ? ? Cl
O1 0.288(1) 0.9873(7) 0.9838(7) 0.16(1) 1.000 Uani ? ? O
O2 -0.226(1) 0.1334(8) 1.0949(7) 0.065(9) 0.500 Uani ? ? O
H1 0.1645 0.4840 0.0262 0.0735 1.000 Uiso calc C1 H
H2 0.0516 0.4621 0.0720 0.0735 1.000 Uiso calc C1 H
H3 0.1115 0.5271 0.0745 0.0735 1.000 Uiso calc C1 H
H4 0.1702 0.4345 0.2081 0.0995 1.000 Uiso calc C2 H
H5 0.1149 0.4977 0.1826 0.0995 1.000 Uiso calc C2 H
H6 0.0550 0.4327 0.1801 0.0995 1.000 Uiso calc C2 H
H7 0.1758 0.1908 0.1351 0.0411 1.000 Uiso calc C3 H
H8 0.2461 0.0888 0.1129 0.0585 1.000 Uiso calc C4 H
H9 0.4144 0.0779 0.0399 0.0653 1.000 Uiso calc C5 H
H10 0.6752 0.2235 -0.0793 0.0670 1.000 Uiso calc C10 H
H11 0.5823 0.1320 -0.0359 0.0741 1.000 Uiso calc C11 H
H12 0.6847 0.3467 -0.0882 0.0542 1.000 Uiso calc C12 H
H13 0.6061 0.4421 -0.0532 0.0536 1.000 Uiso calc C13 H
H14 0.4435 0.4407 0.0250 0.0421 1.000 Uiso calc C14 H
H15 0.1849 0.2883 0.3084 0.0327 1.000 Uiso calc C17 H
H16 0.3795 0.3119 0.3244 0.0448 1.000 Uiso calc C18 H
H17 0.5355 0.3393 0.2465 0.0417 1.000 Uiso calc C19 H
H18 0.4942 0.3444 0.1546 0.0345 1.000 Uiso calc C20 H
H19 -0.0009 0.2682 0.2840 0.0328 1.000 Uiso calc C21 H
H20 -0.1796 0.2840 0.1489 0.0358 1.000 Uiso calc C23 H
H21 -0.1536 0.3138 0.0518 0.0450 1.000 Uiso calc C26 H
H22 -0.1138 0.3500 -0.0460 0.0487 1.000 Uiso calc C27 H
H23 0.0863 0.3806 -0.0888 0.0461 1.000 Uiso calc C28 H
H24 0.2314 0.3681 -0.0434 0.0329 1.000 Uiso calc C29 H
H25 -0.1997 0.2956 0.3304 0.0364 1.000 Uiso calc C31 H
H26 -0.4995 0.1868 0.3615 0.0458 1.000 Uiso calc C33 H
H27 -0.2799 0.1961 0.2057 0.0398 1.000 Uiso calc C35 H
H28 -0.5177 0.2505 0.4886 0.0889 1.000 Uiso calc C37 H
H29 -0.5696 0.2528 0.4322 0.0889 1.000 Uiso calc C37 H
H30 -0.4995 0.1919 0.4528 0.0889 1.000 Uiso calc C37 H
H31 -0.2952 0.2509 0.4855 0.0836 1.000 Uiso calc C38 H
H32 -0.2754 0.1936 0.4483 0.0836 1.000 Uiso calc C38 H
H33 -0.2040 0.2563 0.4275 0.0836 1.000 Uiso calc C38 H
H34 -0.4067 0.3497 0.4523 0.0883 1.000 Uiso calc C39 H
H35 -0.3145 0.3544 0.3946 0.0883 1.000 Uiso calc C39 H
H36 -0.4542 0.3528 0.3948 0.0883 1.000 Uiso calc C39 H
H37 -0.6446 0.0891 0.2890 0.0858 1.000 Uiso calc C41 H
H38 -0.5782 0.1018 0.3385 0.0858 1.000 Uiso calc C41 H
H39 -0.6465 0.1576 0.3085 0.0858 1.000 Uiso calc C41 H
H40 -0.4465 0.0406 0.2411 0.0698 1.000 Uiso calc C42 H
H41 -0.3276 0.0801 0.2280 0.0698 1.000 Uiso calc C42 H
H42 -0.3844 0.0570 0.2909 0.0698 1.000 Uiso calc C42 H
H43 -0.5596 0.1280 0.1904 0.0866 1.000 Uiso calc C43 H
H44 -0.5593 0.1978 0.2065 0.0866 1.000 Uiso calc C43 H
H45 -0.4398 0.1667 0.1750 0.0866 1.000 Uiso calc C43 H
H46 0.2834 0.4912 0.3404 0.0517 1.000 Uiso calc C44 H
H47 0.2347 0.5526 0.3090 0.0517 1.000 Uiso calc C44 H
H48 0.2381 0.4875 0.2831 0.0517 1.000 Uiso calc C44 H
H49 0.4709 0.5816 0.1740 0.0452 1.000 Uiso calc C45 H
H50 0.3522 0.5425 0.1818 0.0452 1.000 Uiso calc C45 H
H51 0.3488 0.6076 0.2077 0.0452 1.000 Uiso calc C45 H
H52 0.6563 0.4716 0.2576 0.0316 1.000 Uiso calc C46 H
H53 0.8348 0.4117 0.2597 0.0395 1.000 Uiso calc C47 H
H54 0.9751 0.4399 0.3137 0.0382 1.000 Uiso calc C48 H
H55 1.0335 0.5186 0.3788 0.0388 1.000 Uiso calc C54 H
H56 0.9928 0.6112 0.4215 0.0402 1.000 Uiso calc C53 H
H57 0.8546 0.7120 0.4385 0.0425 1.000 Uiso calc C55 H
H58 0.6748 0.7668 0.4251 0.0457 1.000 Uiso calc C56 H
H59 0.5382 0.7229 0.3776 0.0385 1.000 Uiso calc C57 H
H60 0.5236 0.4758 0.4079 0.0380 1.000 Uiso calc C58 H
H61 0.3919 0.4367 0.4899 0.0460 1.000 Uiso calc C59 H
H62 0.2215 0.4987 0.5272 0.0507 1.000 Uiso calc C60 H
H63 0.1857 0.5986 0.4793 0.0387 1.000 Uiso calc C61 H
H64 0.1536 0.6912 0.4214 0.0305 1.000 Uiso calc C64 H
H65 0.2710 0.7841 0.2639 0.0294 1.000 Uiso calc C66 H
H66 0.4330 0.7882 0.1891 0.0389 1.000 Uiso calc C69 H
H67 0.6120 0.7887 0.1175 0.0448 1.000 Uiso calc C70 H
H68 0.7640 0.7097 0.1269 0.0425 1.000 Uiso calc C71 H
H69 0.7358 0.6315 0.2040 0.0340 1.000 Uiso calc C72 H
H70 0.0923 0.8003 0.4364 0.0337 1.000 Uiso calc C74 H
H71 -0.1826 0.9001 0.3755 0.0370 1.000 Uiso calc C76 H
H72 0.0511 0.7919 0.2721 0.0385 1.000 Uiso calc C78 H
H73 -0.2465 0.8750 0.5364 0.0654 1.000 Uiso calc C80 H
H74 -0.2770 0.8680 0.4763 0.0654 1.000 Uiso calc C80 H
H75 -0.2127 0.8118 0.5079 0.0654 1.000 Uiso calc C80 H
H76 -0.1303 0.9749 0.4970 0.0552 1.000 Uiso calc C81 H
H77 -0.0258 0.9736 0.4439 0.0552 1.000 Uiso calc C81 H
H78 -0.1612 0.9683 0.4370 0.0552 1.000 Uiso calc C81 H
H79 -0.0351 0.8869 0.5492 0.0556 1.000 Uiso calc C82 H
H80 0.0015 0.8229 0.5226 0.0556 1.000 Uiso calc C82 H
H81 0.0736 0.8845 0.4979 0.0556 1.000 Uiso calc C82 H
H82 -0.2640 0.9348 0.2417 0.1070 1.000 Uiso calc C84 H
H83 -0.2810 0.9227 0.3081 0.1070 1.000 Uiso calc C84 H
H84 -0.1698 0.9611 0.2738 0.1070 1.000 Uiso calc C84 H
H85 -0.1234 0.8788 0.1820 0.1070 1.000 Uiso calc C85 H
H86 -0.0099 0.8964 0.2062 0.1070 1.000 Uiso calc C85 H
H87 -0.0404 0.8250 0.2054 0.1070 1.000 Uiso calc C85 H
H88 -0.2815 0.8283 0.2364 0.1070 1.000 Uiso calc C86 H
H89 -0.1930 0.7776 0.2600 0.1070 1.000 Uiso calc C86 H
H90 -0.2924 0.8117 0.3021 0.1070 1.000 Uiso calc C86 H

loop_
_atom_type_symbol
_atom_type_description
_atom_type_scat_dispersion_real
_atom_type_scat_dispersion_imag
_atom_type_scat_source
C ? 0.002 0.002 International_Tables_Vol_IV_Table_2.3.1
H ? 0.000 0.000 International_Tables_Vol_IV_Table_2.3.1
Cl ? 0.132 0.159 International_Tables_Vol_IV_Table_2.3.1
F ? 0.014 0.010 International_Tables_Vol_IV_Table_2.3.1
N ? 0.004 0.003 International_Tables_Vol_IV_Table_2.3.1
O ? 0.008 0.006 International_Tables_Vol_IV_Table_2.3.1
P ? 0.090 0.095 International_Tables_Vol_IV_Table_2.3.1
Ru ? -1.420 0.836 International_Tables_Vol_IV_Table_2.3.1
S ? 0.110 0.124 International_Tables_Vol_IV_Table_2.3.1

loop_
_geom_angle_atom_site_label_1
_geom_angle_atom_site_label_2
_geom_angle_atom_site_label_3
_geom_angle
_geom_angle_site_symmetry_1
_geom_angle_site_symmetry_2
_geom_angle_site_symmetry_3
_geom_angle_publ_flag
S1 RU1 N1 173.4(2) . . . ?
S1 RU1 N2 94.6(2) . . . ?
S1 RU1 N4 93.1(2) . . . ?
S1 RU1 N5 87.3(2) . . . ?
S1 RU1 N3 91.9(2) . . . ?
N1 RU1 N2 79.4(3) . . . ?
N1 RU1 N4 93.1(3) . . . ?
N1 RU1 N5 91.5(2) . . . ?
N1 RU1 N3 91.5(2) . . . ?
N2 RU1 N4 171.6(2) . . . ?
N2 RU1 N5 104.3(2) . . . ?
N2 RU1 N3 96.6(2) . . . ?
N4 RU1 N5 79.3(2) . . . ?
N4 RU1 N3 79.8(2) . . . ?
N5 RU1 N3 159.1(2) . . . ?
S2 RU2 N7 90.7(2) . . . ?
S2 RU2 N6 170.0(2) . . . ?
S2 RU2 N8 90.3(2) . . . ?
S2 RU2 N9 94.9(2) . . . ?
S2 RU2 N10 92.3(2) . . . ?
N7 RU2 N6 79.4(2) . . . ?
N7 RU2 N8 99.5(2) . . . ?
N7 RU2 N9 174.3(2) . . . ?
N7 RU2 N10 101.6(2) . . . ?
N6 RU2 N8 89.9(2) . . . ?
N6 RU2 N9 95.0(2) . . . ?
N6 RU2 N10 91.2(2) . . . ?
N8 RU2 N9 79.5(2) . . . ?
N8 RU2 N10 158.7(2) . . . ?
N9 RU2 N10 79.3(2) . . . ?
C1 S1 C2 97.6(6) . . . ?
C3 N1 C7 117.0(7) . . . ?
N1 C3 C4 123.7(8) . . . ?
C3 C4 C5 119.0(9) . . . ?
C4 C5 C6 119.9(8) . . . ?
C5 C6 C7 117.7(9) . . . ?
C5 C6 C11 124.3(9) . . . ?
C7 C6 C11 118.0(9) . . . ?
N1 C7 C6 122.6(8) . . . ?
N1 C7 C8 116.4(7) . . . ?
C6 C7 C8 121.1(8) . . . ?
C7 C8 C9 119.8(8) . . . ?
C7 C8 N2 117.3(7) . . . ?
C9 C8 N2 122.8(8) . . . ?
C8 C9 C10 117.8(9) . . . ?
C8 C9 C12 118.1(8) . . . ?
C10 C9 C12 124.1(9) . . . ?
C9 C10 C11 121.6(9) . . . ?
C6 C11 C10 121.6(9) . . . ?
C9 C12 C13 119.1(8) . . . ?
C12 C13 C14 120.0(9) . . . ?
C13 C14 N2 122.6(8) . . . ?
C8 N2 C14 117.4(7) . . . ?
RU1 N4 C15 119.1(5) . . . ?
RU1 N4 C24 118.9(5) . . . ?
C15 N4 C24 122.0(6) . . . ?
N4 C15 C16 113.4(6) . . . ?
N4 C15 C21 119.6(7) . . . ?
C16 C15 C21 127.0(7) . . . ?
C15 C16 C17 123.8(7) . . . ?
C15 C16 N5 114.5(6) . . . ?
C17 C16 N5 121.6(7) . . . ?
C16 C17 C18 119.2(7) . . . ?
C17 C18 C19 119.9(8) . . . ?
C18 C19 C20 118.5(7) . . . ?
C19 C20 N5 123.4(7) . . . ?
C16 N5 C20 117.5(6) . . . ?
C15 C21 C22 119.6(7) . . . ?
C21 C22 C23 118.6(7) . . . ?
C21 C22 C30 120.1(7) . . . ?
C23 C22 C30 121.2(7) . . . ?
C22 C23 C24 120.4(7) . . . ?
N4 C24 C23 119.8(7) . . . ?
N4 C24 C25 112.7(6) . . . ?
C23 C24 C25 127.4(7) . . . ?
C24 C25 C26 124.1(7) . . . ?
C24 C25 N3 115.2(6) . . . ?
C26 C25 N3 120.6(7) . . . ?
C25 C26 C27 120.7(8) . . . ?
C26 C27 C28 118.4(8) . . . ?
C27 C28 C29 119.0(8) . . . ?
C28 C29 N3 122.8(8) . . . ?
C25 N3 C29 118.4(7) . . . ?
C22 C30 C31 121.2(7) . . . ?
C22 C30 C35 119.8(7) . . . ?
C31 C30 C35 118.9(7) . . . ?
C30 C31 C32 121.8(8) . . . ?
C31 C32 C33 117.6(8) . . . ?
C31 C32 C36 119.6(8) . . . ?
C33 C32 C36 122.8(8) . . . ?
C32 C33 C34 122.9(8) . . . ?
C33 C34 C35 117.7(8) . . . ?
C33 C34 C40 123.6(8) . . . ?
C35 C34 C40 118.7(8) . . . ?
C30 C35 C34 121.2(8) . . . ?
C32 C36 C37 111.6(8) . . . ?
C32 C36 C38 108.7(8) . . . ?
C32 C36 C39 109.0(8) . . . ?
C37 C36 C38 108.1(9) . . . ?
C37 C36 C39 109.1(9) . . . ?
C38 C36 C39 110(1) . . . ?
C34 C40 C41 110.8(9) . . . ?
C34 C40 C42 107.0(7) . . . ?
C34 C40 C43 111.2(8) . . . ?
C41 C40 C42 107.5(9) . . . ?
C41 C40 C43 109.1(9) . . . ?
C42 C40 C43 111(1) . . . ?
C44 S2 C45 100.3(4) . . . ?
C46 N7 C50 116.3(6) . . . ?
N7 C46 C47 123.9(7) . . . ?
C46 C47 C48 120.0(7) . . . ?
C47 C48 C49 119.2(7) . . . ?
C48 C49 C50 117.7(7) . . . ?
C48 C49 C54 124.0(7) . . . ?
C50 C49 C54 118.3(7) . . . ?
N7 C50 C49 122.9(7) . . . ?
N7 C50 C51 116.2(6) . . . ?
C49 C50 C51 120.9(7) . . . ?
C50 C51 C52 119.7(7) . . . ?
C50 C51 N6 117.8(6) . . . ?
C52 C51 N6 122.4(7) . . . ?
C51 C52 C53 118.2(7) . . . ?
C51 C52 C55 117.5(7) . . . ?
C53 C52 C55 124.3(7) . . . ?
C52 C53 C54 121.4(7) . . . ?
C49 C54 C53 121.4(7) . . . ?
C52 C55 C56 119.1(7) . . . ?
C55 C56 C57 120.5(8) . . . ?
C56 C57 N6 122.0(8) . . . ?
C51 N6 C57 118.4(6) . . . ?
C58 N8 C62 117.5(7) . . . ?
N8 C58 C59 122.9(7) . . . ?
C58 C59 C60 119.5(8) . . . ?
C59 C60 C61 118.9(8) . . . ?
C60 C61 C62 119.9(8) . . . ?
N8 C62 C61 121.2(7) . . . ?
N8 C62 C63 115.0(6) . . . ?
C61 C62 C63 123.7(7) . . . ?
C62 C63 C64 127.6(7) . . . ?
C62 C63 N9 112.8(6) . . . ?
C64 C63 N9 119.6(7) . . . ?
C63 C64 C65 120.8(7) . . . ?
C64 C65 C66 118.8(6) . . . ?
C64 C65 C73 121.2(7) . . . ?
C66 C65 C73 120.0(7) . . . ?
C65 C66 C67 119.3(7) . . . ?
C66 C67 N9 119.7(7) . . . ?
C66 C67 C68 127.3(7) . . . ?
N9 C67 C68 112.9(6) . . . ?
RU2 N9 C63 119.3(5) . . . ?
RU2 N9 C67 119.0(5) . . . ?
C63 N9 C67 121.7(6) . . . ?
C67 C68 C69 122.9(7) . . . ?
C67 C68 N10 115.0(7) . . . ?
C69 C68 N10 122.1(7) . . . ?
C68 C69 C70 119.1(7) . . . ?
C69 C70 C71 118.5(8) . . . ?
C70 C71 C72 120.0(7) . . . ?
C71 C72 N10 122.2(7) . . . ?
C68 N10 C72 118.0(7) . . . ?
C65 C73 C74 119.3(7) . . . ?
C65 C73 C78 120.2(7) . . . ?
C74 C73 C78 120.5(7) . . . ?
C73 C74 C75 120.5(7) . . . ?
C74 C75 C76 117.8(7) . . . ?
C74 C75 C79 122.9(7) . . . ?
C76 C75 C79 119.3(7) . . . ?
C75 C76 C77 123.0(7) . . . ?
C76 C77 C78 117.4(7) . . . ?
C76 C77 C83 121.5(7) . . . ?
C78 C77 C83 121.1(7) . . . ?
C73 C78 C77 120.8(7) . . . ?
C75 C79 C80 109.2(7) . . . ?
C75 C79 C81 109.8(7) . . . ?
C75 C79 C82 112.3(7) . . . ?
C80 C79 C81 109.8(7) . . . ?
C80 C79 C82 107.8(8) . . . ?
C81 C79 C82 107.9(7) . . . ?
C77 C83 C84 114.7(9) . . . ?
C77 C83 C85 113.3(9) . . . ?
C77 C83 C86 109.3(9) . . . ?
C84 C83 C85 111(1) . . . ?
C84 C83 C86 106(1) . . . ?
C85 C83 C86 100(1) . . . ?
F1 P1 F2 178.2(7) . . . ?
F1 P1 F3 89.8(4) . . . ?
F1 P1 F4 91.6(7) . . . ?
F1 P1 F5 91.2(5) . . . ?
F1 P1 F6 93.5(7) . . . ?
F2 P1 F3 89.1(4) . . . ?
F2 P1 F4 86.9(7) . . . ?
F2 P1 F5 89.9(4) . . . ?
F2 P1 F6 87.9(7) . . . ?
F3 P1 F4 91.3(5) . . . ?
F3 P1 F5 178.9(4) . . . ?
F3 P1 F6 87.2(4) . . . ?
F4 P1 F5 89.1(5) . . . ?
F4 P1 F6 174.6(7) . . . ?
F5 P1 F6 92.3(4) . . . ?
F7 P2 F8 178.3(3) . . . ?
F7 P2 F9 90.2(3) . . . ?
F7 P2 F10 88.6(3) . . . ?
F7 P2 F11 89.5(3) . . . ?
F7 P2 F12 89.0(3) . . . ?
F8 P2 F9 91.5(4) . . . ?
F8 P2 F10 89.6(3) . . . ?
F8 P2 F11 90.4(4) . . . ?
F8 P2 F12 90.9(4) . . . ?
F9 P2 F10 178.7(3) . . . ?
F9 P2 F11 90.8(3) . . . ?
F9 P2 F12 90.9(3) . . . ?
F10 P2 F11 89.7(3) . . . ?
F10 P2 F12 88.6(3) . . . ?
F11 P2 F12 177.8(3) . . . ?
F13 P3 F14 175.6(7) . . . ?
F13 P3 F15 91.7(4) . . . ?
F13 P3 F16 89.3(4) . . . ?
F13 P3 F17 87.7(6) . . . ?
F13 P3 F18 93.5(8) . . . ?
F14 P3 F15 88.3(4) . . . ?
F14 P3 F16 90.7(3) . . . ?
F14 P3 F17 88.0(6) . . . ?
F14 P3 F18 90.9(8) . . . ?
F15 P3 F16 179.0(3) . . . ?
F15 P3 F17 90.5(4) . . . ?
F15 P3 F18 89.7(4) . . . ?
F16 P3 F17 89.2(4) . . . ?
F16 P3 F18 90.5(4) . . . ?
F17 P3 F18 178.8(8) . . . ?
F19 P4 F20 174.3(7) . . . ?
F19 P4 F21 83.7(7) . . . ?
F19 P4 F22 93.3(7) . . . ?
F19 P4 F23 89.4(6) . . . ?
F19 P4 F24 92.6(7) . . . ?
F20 P4 F21 91.9(7) . . . ?
F20 P4 F22 91.1(7) . . . ?
F20 P4 F23 87.1(6) . . . ?
F20 P4 F24 90.8(8) . . . ?
F21 P4 F22 176.9(8) . . . ?
F21 P4 F23 91.1(9) . . . ?
F21 P4 F24 87(1) . . . ?
F22 P4 F23 88.2(8) . . . ?
F22 P4 F24 93(1) . . . ?
F23 P4 F24 177(1) . . . ?
C93 C92 CL1 124(1) . . . ?
C92 C93 CL2 119(1) . . . ?
C95 C94 CL4 114(1) . . . ?
C94 C95 CL3 110(1) . . . ?
C98 C97 CL7 113(3) . . . ?
C97 C98 CL6 113(3) . . . ?

loop_
_geom_bond_atom_site_label_1
_geom_bond_atom_site_label_2
_geom_bond_distance
_geom_bond_site_symmetry_1
_geom_bond_site_symmetry_2
_geom_bond_publ_flag
RU1 S1 2.365(2) . . ?
RU1 N1 2.073(6) . . ?
RU1 N2 2.110(6) . . ?
RU1 N4 1.961(6) . . ?
RU1 N5 2.082(6) . . ?
RU1 N3 2.060(6) . . ?
RU2 S2 2.350(2) . . ?
RU2 N7 2.100(6) . . ?
RU2 N6 2.072(6) . . ?
RU2 N8 2.077(6) . . ?
RU2 N9 1.966(6) . . ?
RU2 N10 2.074(6) . . ?
RU1 N4 1.961(6) . . ?
S1 C1 1.80(1) . . ?
S1 C2 1.80(1) . . ?
N1 C3 1.32(1) . . ?
N1 C7 1.38(1) . . ?
C3 C4 1.39(1) . . ?
C4 C5 1.37(1) . . ?
C5 C6 1.39(1) . . ?
C6 C7 1.40(1) . . ?
C6 C11 1.43(1) . . ?
C7 C8 1.43(1) . . ?
C8 C9 1.41(1) . . ?
C8 N2 1.37(1) . . ?
C9 C10 1.44(1) . . ?
C9 C12 1.40(1) . . ?
C10 C11 1.34(2) . . ?
C12 C13 1.36(1) . . ?
C13 C14 1.41(1) . . ?
C14 N2 1.33(1) . . ?
N4 C15 1.356(9) . . ?
N4 C24 1.354(9) . . ?
C15 C16 1.47(1) . . ?
C15 C21 1.40(1) . . ?
C16 C17 1.38(1) . . ?
C16 N5 1.375(9) . . ?
C17 C18 1.39(1) . . ?
C18 C19 1.37(1) . . ?
C19 C20 1.38(1) . . ?
C20 N5 1.346(9) . . ?
C21 C22 1.40(1) . . ?
C22 C23 1.39(1) . . ?
C22 C30 1.48(1) . . ?
C23 C24 1.38(1) . . ?
C24 C25 1.47(1) . . ?
C25 C26 1.38(1) . . ?
C25 N3 1.37(1) . . ?
C26 C27 1.38(1) . . ?
C27 C28 1.38(1) . . ?
C28 C29 1.39(1) . . ?
C29 N3 1.34(1) . . ?
C30 C31 1.39(1) . . ?
C30 C35 1.40(1) . . ?
C31 C32 1.39(1) . . ?
C32 C33 1.39(1) . . ?
C32 C36 1.53(1) . . ?
C33 C34 1.40(1) . . ?
C34 C35 1.39(1) . . ?
C34 C40 1.55(1) . . ?
C36 C37 1.54(1) . . ?
C36 C38 1.52(1) . . ?
C36 C39 1.51(2) . . ?
C40 C41 1.55(2) . . ?
C40 C42 1.54(1) . . ?
C40 C43 1.49(2) . . ?
RU2 N9 1.966(6) . . ?
S2 C44 1.802(9) . . ?
S2 C45 1.798(9) . . ?
N7 C46 1.329(9) . . ?
N7 C50 1.390(9) . . ?
C46 C47 1.38(1) . . ?
C47 C48 1.37(1) . . ?
C48 C49 1.40(1) . . ?
C49 C50 1.40(1) . . ?
C49 C54 1.43(1) . . ?
C50 C51 1.41(1) . . ?
C51 C52 1.42(1) . . ?
C51 N6 1.363(9) . . ?
C52 C53 1.43(1) . . ?
C52 C55 1.41(1) . . ?
C53 C54 1.35(1) . . ?
C55 C56 1.37(1) . . ?
C56 C57 1.40(1) . . ?
C57 N6 1.34(1) . . ?
N8 C58 1.35(1) . . ?
N8 C62 1.382(9) . . ?
C58 C59 1.38(1) . . ?
C59 C60 1.38(1) . . ?
C60 C61 1.38(1) . . ?
C61 C62 1.39(1) . . ?
C62 C63 1.48(1) . . ?
C63 C64 1.39(1) . . ?
C63 N9 1.357(9) . . ?
C64 C65 1.38(1) . . ?
C65 C66 1.41(1) . . ?
C65 C73 1.49(1) . . ?
C66 C67 1.40(1) . . ?
C67 N9 1.36(1) . . ?
C67 C68 1.47(1) . . ?
C68 C69 1.38(1) . . ?
C68 N10 1.372(9) . . ?
C69 C70 1.40(1) . . ?
C70 C71 1.38(1) . . ?
C71 C72 1.38(1) . . ?
C72 N10 1.345(9) . . ?
C73 C74 1.39(1) . . ?
C73 C78 1.38(1) . . ?
C74 C75 1.38(1) . . ?
C75 C76 1.40(1) . . ?
C75 C79 1.54(1) . . ?
C76 C77 1.39(1) . . ?
C77 C78 1.40(1) . . ?
C77 C83 1.53(1) . . ?
C79 C80 1.54(1) . . ?
C79 C81 1.53(1) . . ?
C79 C82 1.54(1) . . ?
C83 C84 1.45(2) . . ?
C83 C85 1.47(2) . . ?
C83 C86 1.46(2) . . ?
P1 F1 1.531(7) . . ?
P1 F2 1.576(8) . . ?
P1 F3 1.599(6) . . ?
P1 F4 1.545(8) . . ?
P1 F5 1.587(6) . . ?
P1 F6 1.542(8) . . ?
P2 F7 1.600(5) . . ?
P2 F8 1.588(6) . . ?
P2 F9 1.585(5) . . ?
P2 F10 1.618(5) . . ?
P2 F11 1.592(5) . . ?
P2 F12 1.590(5) . . ?
P3 F13 1.541(7) . . ?
P3 F14 1.561(7) . . ?
P3 F15 1.608(6) . . ?
P3 F16 1.607(6) . . ?
P3 F17 1.563(7) . . ?
P3 F18 1.516(7) . . ?
P4 F19 1.58(1) . . ?
P4 F20 1.547(9) . . ?
P4 F21 1.54(1) . . ?
P4 F22 1.51(1) . . ?
P4 F23 1.57(1) . . ?
P4 F24 1.54(1) . . ?
C92 C93 1.30(2) . . ?
C92 CL1 1.73(1) . . ?
C93 CL2 1.79(2) . . ?
C94 C95 1.46(3) . . ?
C94 CL4 1.74(2) . . ?
C95 CL3 1.80(2) . . ?
C96 CL5 1.75(3) . . ?
C97 C98 1.48(6) . . ?
C97 CL7 1.78(5) . . ?
C98 CL6 1.77(5) . . ?

loop_
_geom_contact_atom_site_label_1
_geom_contact_atom_site_label_2
_geom_contact_distance
_geom_contact_site_symmetry_1
_geom_contact_site_symmetry_2
_geom_contact_publ_flag
? ? ? ? ? ?
